data_7007897
loop_
_publ_author_name
'Ullrich, Matthias'
'Berger, Raphael J. F.'
'Pape, Tania'
'Mitzel, Norbert W.'

_publ_section_title
;
 Expectation and surprise in group 13 organometallics: molecular vs.
 polymeric aggregation of Me2Ga and Me2In norcamphor oximates.
;
_journal_issue 45
_journal_name_full 'Dalton transactions (Cambridge, England : 2003)'
_journal_page_first 5334
_journal_page_last 5336
_journal_paper_doi 10.1039/b614193e
_journal_year 2006
_chemical_formula_sum 'C18 H32 Ga2 N2 O2'
_chemical_formula_weight 447.90
_chemical_melting_point 372.15
_chemical_name_common 'meso-Bis-(dimethylgallium norcamphor oximate)'
_chemical_name_systematic
;
?
;
_space_group_IT_number 15
_symmetry_cell_setting monoclinic
_symmetry_space_group_name_Hall '-C 2yc'
_symmetry_space_group_name_H-M 'C 1 2/c 1'
_atom_sites_solution_hydrogens geom
_atom_sites_solution_primary direct
_atom_sites_solution_secondary difmap
_audit_creation_method SHELXL-97
_cell_angle_alpha 90.00
_cell_angle_beta 90.530(4)
_cell_angle_gamma 90.00
_cell_formula_units_Z 4
_cell_length_a 19.297(4)
_cell_length_b 8.4080(16)
_cell_length_c 12.601(2)
_cell_measurement_reflns_used 900
_cell_measurement_temperature 153(2)
_cell_measurement_theta_max 22.5
_cell_measurement_theta_min 1
_cell_volume 2044.4(7)
_computing_cell_refinement 'SAINT (Bruker AXS, 2000)'
_computing_data_collection 'SMART (Bruker AXS, 2000)'
_computing_data_reduction 'SAINT,SADABS (Bruker AXS, 2000)'
_computing_molecular_graphics
;
ORTEP3,L.J. Farrugia, J. Appl. Cryst. (1997) 30, 565
;
_computing_structure_refinement 'SHELXL-97 (Sheldrick, 1997)'
_computing_structure_solution 'SHELXS-97 (Sheldrick, 1990)'
_diffrn_ambient_temperature 153(2)
_diffrn_detector_area_resol_mean 80
_diffrn_measured_fraction_theta_full 0.995
_diffrn_measured_fraction_theta_max 0.995
_diffrn_measurement_device_type 'CCD area detector'
_diffrn_measurement_method 'Omega and Phi scans'
_diffrn_radiation_monochromator graphite
_diffrn_radiation_source 'rotating anode'
_diffrn_radiation_type MoK\a
_diffrn_radiation_wavelength 0.71073
_diffrn_reflns_av_R_equivalents 0.0644
_diffrn_reflns_av_sigmaI/netI 0.0620
_diffrn_reflns_limit_h_max 26
_diffrn_reflns_limit_h_min -27
_diffrn_reflns_limit_k_max 11
_diffrn_reflns_limit_k_min -11
_diffrn_reflns_limit_l_max 17
_diffrn_reflns_limit_l_min -17
_diffrn_reflns_number 11536
_diffrn_reflns_theta_full 30.06
_diffrn_reflns_theta_max 30.06
_diffrn_reflns_theta_min 2.11
_exptl_absorpt_coefficient_mu 2.648
_exptl_absorpt_correction_T_max 0.8790
_exptl_absorpt_correction_T_min 0.6472
_exptl_absorpt_correction_type multi-scan
_exptl_absorpt_process_details
;
Corrections were done with the SADABS program, utilizing the none merged
raw data obtained from the integration process. Integration and final cell
refinement were done with SAINT.

SADABS reports ratio of Tmin/Tmax = 0.734665

;
_exptl_crystal_colour colourless
_exptl_crystal_density_diffrn 1.455
_exptl_crystal_density_method 'not measured'
_exptl_crystal_description 'transparent plates'
_exptl_crystal_F_000 928
_exptl_crystal_size_max 0.18
_exptl_crystal_size_mid 0.16
_exptl_crystal_size_min 0.05
_refine_diff_density_max 0.478
_refine_diff_density_min -0.360
_refine_diff_density_rms 0.091
_refine_ls_extinction_method none
_refine_ls_goodness_of_fit_ref 1.005
_refine_ls_hydrogen_treatment noref
_refine_ls_matrix_type full
_refine_ls_number_parameters 111
_refine_ls_number_reflns 2989
_refine_ls_number_restraints 0
_refine_ls_restrained_S_all 1.005
_refine_ls_R_factor_all 0.0665
_refine_ls_R_factor_gt 0.0384
_refine_ls_shift/su_max 0.001
_refine_ls_shift/su_mean 0.000
_refine_ls_structure_factor_coef Fsqd
_refine_ls_weighting_details 'calc w=1/[\s^2^(Fo^2^)+(0.0295P)^2^+0.0000P] where P=(Fo^2^+2Fc^2^)/3'
_refine_ls_weighting_scheme calc
_refine_ls_wR_factor_gt 0.0733
_refine_ls_wR_factor_ref 0.0817
_reflns_number_gt 2183
_reflns_number_total 2989
_reflns_threshold_expression >2sigma(I)
_cod_data_source_file b614193e.txt
_cod_data_source_block sad
_cod_depositor_comments
;
The following automatic conversions were performed:

'_chemical_melting_point' value '99C' was changed to '372.15' - it
was converted from degrees Celsius(C) to Kelvins(K).

Automatic conversion script
Id: cif_fix_values 1569 2011-02-09 13:29:24Z adriana 

The following automatic conversions were performed:

'_symmetry_cell_setting' tag value 'monoclinc' was replaced with
'monoclinic' value.

Automatic conversion script
Id: cif_fix_values 1646 2011-03-28 12:23:43Z adriana 
;
_cod_original_sg_symbol_H-M C2/c
_cod_database_code 7007897

loop_
_symmetry_equiv_pos_as_xyz
'x, y, z'
'-x, y, -z+1/2'
'x+1/2, y+1/2, z'
'-x+1/2, y+1/2, -z+1/2'
'-x, -y, -z'
'x, -y, z-1/2'
'-x+1/2, -y+1/2, -z'
'x+1/2, -y+1/2, z-1/2'

loop_
_atom_site_label
_atom_site_type_symbol
_atom_site_fract_x
_atom_site_fract_y
_atom_site_fract_z
_atom_site_U_iso_or_equiv
_atom_site_adp_type
_atom_site_occupancy
_atom_site_symmetry_multiplicity
_atom_site_calc_flag
_atom_site_refinement_flags
_atom_site_disorder_assembly
_atom_site_disorder_group
Ga1 Ga 0.471251(14) 1.19083(3) 0.44603(2) 0.02299(9) Uani 1 1 d . . .
C1 C 0.40936(12) 0.8970(3) 0.33828(18) 0.0209(5) Uani 1 1 d . . .
C2 C 0.40668(13) 0.7264(3) 0.3051(2) 0.0260(6) Uani 1 1 d . . .
H2A H 0.4173 0.6543 0.3652 0.031 Uiso 1 1 calc R . .
H2B H 0.4389 0.7045 0.2463 0.031 Uiso 1 1 calc R . .
C3 C 0.33058(14) 0.7113(3) 0.2689(2) 0.0304(6) Uani 1 1 d . . .
H3 H 0.3203 0.6159 0.2241 0.036 Uiso 1 1 calc R . .
C4 C 0.28450(14) 0.7285(3) 0.3666(2) 0.0358(7) Uani 1 1 d . . .
H4A H 0.3016 0.6615 0.4259 0.043 Uiso 1 1 calc R . .
H4B H 0.2360 0.6990 0.3499 0.043 Uiso 1 1 calc R . .
C5 C 0.29056(13) 0.9082(3) 0.3943(2) 0.0314(6) Uani 1 1 d . . .
H5A H 0.2449 0.9615 0.3890 0.038 Uiso 1 1 calc R . .
H5B H 0.3097 0.9235 0.4667 0.038 Uiso 1 1 calc R . .
C6 C 0.34071(12) 0.9720(3) 0.30975(19) 0.0260(5) Uani 1 1 d . . .
H6 H 0.3410 1.0899 0.2991 0.031 Uiso 1 1 calc R . .
C7 C 0.32001(14) 0.8710(3) 0.2125(2) 0.0312(6) Uani 1 1 d . . .
H7A H 0.2714 0.8885 0.1897 0.037 Uiso 1 1 calc R . .
H7B H 0.3516 0.8857 0.1519 0.037 Uiso 1 1 calc R . .
C8 C 0.55804(14) 1.2639(3) 0.3837(2) 0.0364(7) Uani 1 1 d . . .
H8A H 0.5668 1.3742 0.4051 0.055 Uiso 1 1 calc R . .
H8B H 0.5546 1.2579 0.3062 0.055 Uiso 1 1 calc R . .
H8C H 0.5962 1.1963 0.4086 0.055 Uiso 1 1 calc R . .
C9 C 0.38431(15) 1.3118(3) 0.4485(2) 0.0345(6) Uani 1 1 d . . .
H9A H 0.3463 1.2415 0.4694 0.052 Uiso 1 1 calc R . .
H9B H 0.3747 1.3552 0.3777 0.052 Uiso 1 1 calc R . .
H9C H 0.3885 1.3992 0.4996 0.052 Uiso 1 1 calc R . .
N1 N 0.45842(10) 0.9670(2) 0.38818(15) 0.0222(4) Uani 1 1 d . . .
O1 O 0.51667(8) 0.8733(2) 0.40971(13) 0.0235(4) Uani 1 1 d . . .

loop_
_atom_site_aniso_label
_atom_site_aniso_U_11
_atom_site_aniso_U_22
_atom_site_aniso_U_33
_atom_site_aniso_U_23
_atom_site_aniso_U_13
_atom_site_aniso_U_12
Ga1 0.02487(15) 0.02237(15) 0.02166(15) -0.00075(12) -0.00282(10) -0.00095(12)
C1 0.0208(12) 0.0243(12) 0.0176(12) 0.0018(10) 0.0011(9) -0.0027(10)
C2 0.0257(13) 0.0276(14) 0.0246(13) -0.0003(10) -0.0019(10) -0.0035(10)
C3 0.0305(14) 0.0294(15) 0.0312(15) -0.0036(11) -0.0049(11) -0.0075(11)
C4 0.0263(15) 0.0413(17) 0.0399(17) 0.0043(13) 0.0020(12) -0.0077(12)
C5 0.0225(13) 0.0418(16) 0.0298(15) 0.0036(12) 0.0000(11) 0.0029(11)
C6 0.0240(13) 0.0284(13) 0.0256(14) 0.0022(11) -0.0044(10) -0.0002(10)
C7 0.0283(14) 0.0417(15) 0.0235(14) 0.0011(12) -0.0063(11) -0.0041(12)
C8 0.0363(17) 0.0378(16) 0.0351(16) -0.0003(13) 0.0018(13) -0.0127(13)
C9 0.0396(16) 0.0295(14) 0.0342(16) -0.0015(12) -0.0083(12) 0.0060(12)
N1 0.0215(10) 0.0253(11) 0.0197(11) 0.0005(8) -0.0017(8) 0.0006(8)
O1 0.0203(9) 0.0295(9) 0.0207(9) -0.0023(7) -0.0037(7) 0.0048(7)

loop_
_atom_type_symbol
_atom_type_description
_atom_type_scat_dispersion_real
_atom_type_scat_dispersion_imag
_atom_type_scat_source
C C 0.0033 0.0016 'International Tables Vol C Tables 4.2.6.8 and 6.1.1.4'
H H 0.0000 0.0000 'International Tables Vol C Tables 4.2.6.8 and 6.1.1.4'
N N 0.0061 0.0033 'International Tables Vol C Tables 4.2.6.8 and 6.1.1.4'
O O 0.0106 0.0060 'International Tables Vol C Tables 4.2.6.8 and 6.1.1.4'
Ga Ga 0.2307 1.6083 'International Tables Vol C Tables 4.2.6.8 and 6.1.1.4'

loop_
_geom_angle_atom_site_label_1
_geom_angle_atom_site_label_2
_geom_angle_atom_site_label_3
_geom_angle
_geom_angle_site_symmetry_1
_geom_angle_site_symmetry_3
_geom_angle_publ_flag
O1 Ga1 C8 111.94(10) 5_676 . ?
O1 Ga1 C9 103.20(10) 5_676 . ?
C8 Ga1 C9 125.38(12) . . ?
O1 Ga1 N1 95.36(8) 5_676 . ?
C8 Ga1 N1 104.42(10) . . ?
C9 Ga1 N1 112.60(10) . . ?
N1 C1 C2 127.2(2) . . ?
N1 C1 C6 124.8(2) . . ?
C2 C1 C6 107.88(19) . . ?
C1 C2 C3 101.10(19) . . ?
C7 C3 C4 102.4(2) . . ?
C7 C3 C2 100.82(19) . . ?
C4 C3 C2 108.2(2) . . ?
C3 C4 C5 103.2(2) . . ?
C6 C5 C4 103.3(2) . . ?
C1 C6 C7 100.3(2) . . ?
C1 C6 C5 104.2(2) . . ?
C7 C6 C5 101.4(2) . . ?
C3 C7 C6 94.7(2) . . ?
C1 N1 O1 115.29(19) . . ?
C1 N1 Ga1 133.77(17) . . ?
O1 N1 Ga1 110.94(13) . . ?
N1 O1 Ga1 115.80(12) . 5_676 ?

loop_
_geom_bond_atom_site_label_1
_geom_bond_atom_site_label_2
_geom_bond_distance
_geom_bond_site_symmetry_2
_geom_bond_publ_flag
Ga1 O1 1.9083(17) 5_676 ?
Ga1 C8 1.955(3) . ?
Ga1 C9 1.963(3) . ?
Ga1 N1 2.032(2) . ?
C1 N1 1.276(3) . ?
C1 C2 1.495(3) . ?
C1 C6 1.508(3) . ?
C2 C3 1.539(3) . ?
C3 C7 1.532(4) . ?
C3 C4 1.532(4) . ?
C4 C5 1.554(4) . ?
C5 C6 1.542(3) . ?
C6 C7 1.540(3) . ?
N1 O1 1.397(2) . ?
O1 Ga1 1.9083(17) 5_676 ?
